data_7011553
loop_
_publ_author_name
'Liu, Hong-Ke'
'Sun, Wei-Yin'
'Tang, Wen-Xia'
'Tan, Hai-Yan'
'Zhang, Hua-Xin'
'Tong, Ye-Xiang'
'Yu, Xiao-Lan'
'Kang, Bei-Sheng'

_publ_section_title
;
 Assembly of supermolecular complexes with tripodal ligand titmb and
 tib: a 2D rhombic grid network assembled from 2-connected tib
;
_journal_issue 20
_journal_name_full 'Journal of the Chemical Society, Dalton Transactions'
_journal_page_first 3886
_journal_paper_doi 10.1039/b201446g
_journal_year 2002
_chemical_formula_sum 'C18 H22 N6 O2'
_chemical_formula_weight 354.42
_space_group_IT_number 14
_symmetry_space_group_name_Hall '-P 2ybc'
_symmetry_space_group_name_H-M 'P 1 21/c 1'
_atom_sites_solution_hydrogens geom
_atom_sites_solution_primary direct
_atom_sites_solution_secondary difmap
_audit_creation_method SHELXL-97
_cell_angle_alpha 90.00
_cell_angle_beta 102.20(3)
_cell_angle_gamma 90.00
_cell_formula_units_Z 8
_cell_length_a 18.590(4)
_cell_length_b 16.384(3)
_cell_length_c 11.721(2)
_cell_measurement_temperature 293(2)
_cell_volume 3489.3(12)
_computing_structure_refinement 'SHELXL-97 (Sheldrick, 1997)'
_computing_structure_solution 'SHELXS-97 (Sheldrick, 1990)'
_diffrn_ambient_temperature 293(2)
_diffrn_measured_fraction_theta_full 0.731
_diffrn_measured_fraction_theta_max 0.731
_diffrn_radiation_monochromator graphite
_diffrn_radiation_source 'fine-focus sealed tube'
_diffrn_radiation_type MoK\a
_diffrn_radiation_wavelength 0.71073
_diffrn_reflns_av_R_equivalents 0.0216
_diffrn_reflns_av_sigmaI/netI 0.0486
_diffrn_reflns_limit_h_max 16
_diffrn_reflns_limit_h_min -25
_diffrn_reflns_limit_k_max 11
_diffrn_reflns_limit_k_min -23
_diffrn_reflns_limit_l_max 16
_diffrn_reflns_limit_l_min -14
_diffrn_reflns_number 12786
_diffrn_reflns_theta_full 30.06
_diffrn_reflns_theta_max 30.06
_diffrn_reflns_theta_min 3.77
_exptl_absorpt_coefficient_mu 0.092
_exptl_absorpt_correction_T_max 0.800699
_exptl_absorpt_correction_T_min 1.000000
_exptl_absorpt_correction_type SADABS
_exptl_crystal_colour colourless
_exptl_crystal_density_diffrn 1.349
_exptl_crystal_density_method 'not measured'
_exptl_crystal_F_000 1504
_exptl_crystal_size_max 0.30
_exptl_crystal_size_mid 0.20
_exptl_crystal_size_min 0.20
_refine_diff_density_max 0.345
_refine_diff_density_min -0.125
_refine_diff_density_rms 0.031
_refine_ls_extinction_coef 0.0021(5)
_refine_ls_extinction_expression Fc^*^=kFc[1+0.001xFc^2^\l^3^/sin(2\q)]^-1/4^
_refine_ls_extinction_method SHELXL
_refine_ls_goodness_of_fit_ref 0.913
_refine_ls_hydrogen_treatment mixed
_refine_ls_matrix_type full
_refine_ls_number_parameters 452
_refine_ls_number_reflns 7487
_refine_ls_number_restraints 0
_refine_ls_restrained_S_all 0.913
_refine_ls_R_factor_all 0.1000
_refine_ls_R_factor_gt 0.0446
_refine_ls_shift/su_max 0.000
_refine_ls_shift/su_mean 0.000
_refine_ls_structure_factor_coef Fsqd
_refine_ls_weighting_details 'calc w=1/[\s^2^(Fo^2^)+(0.0692P)^2^+0.0000P] where P=(Fo^2^+2Fc^2^)/3'
_refine_ls_weighting_scheme calc
_refine_ls_wR_factor_gt 0.1161
_refine_ls_wR_factor_ref 0.1351
_reflns_number_gt 3724
_reflns_number_total 7487
_reflns_threshold_expression >2sigma(I)
_cod_data_source_file b201446g.txt
_cod_data_source_block ll2
_cod_database_code 7011553

loop_
_symmetry_equiv_pos_as_xyz
'x, y, z'
'-x, y+1/2, -z+1/2'
'-x, -y, -z'
'x, -y-1/2, z-1/2'

loop_
_atom_site_label
_atom_site_type_symbol
_atom_site_fract_x
_atom_site_fract_y
_atom_site_fract_z
_atom_site_U_iso_or_equiv
_atom_site_adp_type
_atom_site_occupancy
_atom_site_symmetry_multiplicity
_atom_site_calc_flag
_atom_site_refinement_flags
_atom_site_disorder_assembly
_atom_site_disorder_group
N9 N 0.07674(9) 0.42519(9) 0.51614(12) 0.0472(4) Uani 1 1 d . . .
C26 C 0.17919(11) 0.36707(11) 0.33770(15) 0.0481(5) Uani 1 1 d . . .
H26A H 0.1336 0.3546 0.2909 0.058 Uiso 1 1 calc R . .
N8 N 0.40245(9) 0.38376(10) 0.66781(12) 0.0506(4) Uani 1 1 d . . .
C25 C 0.18370(11) 0.42671(11) 0.42271(15) 0.0450(5) Uani 1 1 d . . .
C27 C 0.24091(11) 0.32558(11) 0.32069(14) 0.0452(5) Uani 1 1 d . . .
C23 C 0.31476(11) 0.40311(12) 0.47800(15) 0.0474(5) Uani 1 1 d . . .
N11 N 0.22197(10) 0.30215(9) 0.10910(12) 0.0513(4) Uani 1 1 d . . .
N7 N 0.44045(10) 0.29322(11) 0.80612(14) 0.0622(5) Uani 1 1 d . . .
C30 C 0.01195(12) 0.38719(13) 0.48240(18) 0.0592(6) Uani 1 1 d . . .
H30A H -0.0149 0.3869 0.4059 0.071 Uiso 1 1 calc R . .
C28 C 0.30841(11) 0.34393(11) 0.39192(14) 0.0474(5) Uani 1 1 d . . .
H28A H 0.3502 0.3161 0.3818 0.057 Uiso 1 1 calc R . .
C22 C 0.38938(11) 0.42362(13) 0.55289(15) 0.0584(6) Uani 1 1 d . . .
H22A H 0.4274 0.4069 0.5124 0.070 Uiso 1 1 calc R . .
H22B H 0.3930 0.4823 0.5638 0.070 Uiso 1 1 calc R . .
C33 C 0.23472(12) 0.26338(11) 0.22375(15) 0.0555(6) Uani 1 1 d . . .
H33A H 0.2797 0.2316 0.2353 0.067 Uiso 1 1 calc R . .
H33B H 0.1945 0.2264 0.2268 0.067 Uiso 1 1 calc R . .
C24 C 0.25225(12) 0.44442(11) 0.49157(15) 0.0500(5) Uani 1 1 d . . .
H24A H 0.2562 0.4850 0.5481 0.060 Uiso 1 1 calc R . .
C32 C 0.04537(14) 0.36621(13) 0.66355(18) 0.0634(6) Uani 1 1 d . . .
H32A H 0.0462 0.3478 0.7389 0.076 Uiso 1 1 calc R . .
N10 N -0.00953(10) 0.35040(11) 0.56865(16) 0.0679(5) Uani 1 1 d . . .
C35 C 0.15964(13) 0.30123(14) 0.02781(18) 0.0670(6) Uani 1 1 d . . .
H35A H 0.1179 0.2721 0.0352 0.080 Uiso 1 1 calc R . .
C29 C 0.11582(11) 0.47063(12) 0.44040(17) 0.0551(5) Uani 1 1 d . . .
H29A H 0.1297 0.5237 0.4746 0.066 Uiso 1 1 calc R . .
H29B H 0.0831 0.4792 0.3652 0.066 Uiso 1 1 calc R . .
C20 C 0.41121(12) 0.35911(13) 0.85125(17) 0.0633(6) Uani 1 1 d . . .
H20A H 0.4080 0.3646 0.9290 0.076 Uiso 1 1 calc R . .
C21 C 0.43407(12) 0.31114(13) 0.69506(17) 0.0587(6) Uani 1 1 d . . .
H21A H 0.4498 0.2771 0.6416 0.070 Uiso 1 1 calc R . .
N12 N 0.16361(14) 0.34584(13) -0.06374(16) 0.0827(7) Uani 1 1 d . . .
C19 C 0.38776(12) 0.41487(13) 0.76801(16) 0.0601(6) Uani 1 1 d . . .
H19A H 0.3658 0.4648 0.7770 0.072 Uiso 1 1 calc R . .
C31 C 0.09809(13) 0.41212(13) 0.63273(16) 0.0615(6) Uani 1 1 d . . .
H31A H 0.1408 0.4312 0.6817 0.074 Uiso 1 1 calc R . .
C34 C 0.26947(15) 0.35103(14) 0.06748(19) 0.0711(7) Uani 1 1 d . . .
H34A H 0.3174 0.3641 0.1043 0.085 Uiso 1 1 calc R . .
C36 C 0.23281(19) 0.37682(15) -0.0384(2) 0.0823(8) Uani 1 1 d . . .
H36A H 0.2524 0.4111 -0.0873 0.099 Uiso 1 1 calc R . .
N5 N 0.07802(9) 0.56948(9) 0.00188(13) 0.0510(4) Uani 1 1 d . . .
C7 C 0.22453(13) 0.67852(11) 0.33658(15) 0.0484(5) Uani 1 1 d . . .
N3 N 0.23455(11) 0.68456(10) 0.55054(14) 0.0544(5) Uani 1 1 d . . .
C5 C 0.29809(11) 0.63085(11) 0.20349(16) 0.0465(5) Uani 1 1 d . . .
C9 C 0.17295(12) 0.58467(11) 0.18236(15) 0.0450(5) Uani 1 1 d . . .
C10 C 0.23864(13) 0.58431(11) 0.14661(16) 0.0498(5) Uani 1 1 d . . .
H10B H 0.2435 0.5523 0.0831 0.060 Uiso 1 1 calc R . .
C8 C 0.16617(11) 0.63245(11) 0.27743(15) 0.0490(5) Uani 1 1 d . . .
H8A H 0.1217 0.6334 0.3017 0.059 Uiso 1 1 calc R . .
N2 N 0.40823(9) 0.55222(10) 0.18574(15) 0.0552(5) Uani 1 1 d . . .
C6 C 0.28982(13) 0.67698(11) 0.29850(16) 0.0523(6) Uani 1 1 d . . .
H6A H 0.3293 0.7078 0.3379 0.063 Uiso 1 1 calc R . .
N4 N 0.29695(13) 0.61968(10) 0.70454(15) 0.0643(5) Uani 1 1 d . . .
N6 N 0.04778(11) 0.58225(12) -0.18966(15) 0.0754(6) Uani 1 1 d . . .
C13 C 0.30104(12) 0.65897(12) 0.60822(17) 0.0555(5) Uani 1 1 d . . .
H13A H 0.3446 0.6679 0.5831 0.067 Uiso 1 1 calc R . .
C11 C 0.21794(14) 0.73003(13) 0.44050(16) 0.0715(7) Uani 1 1 d . . .
H11A H 0.2514 0.7760 0.4458 0.086 Uiso 1 1 calc R . .
H11B H 0.1683 0.7515 0.4288 0.086 Uiso 1 1 calc R . .
C17 C 0.04667(13) 0.64419(13) -0.0215(2) 0.0696(7) Uani 1 1 d . . .
H17A H 0.0389 0.6830 0.0325 0.084 Uiso 1 1 calc R . .
N1 N 0.46349(10) 0.43805(11) 0.15427(17) 0.0709(5) Uani 1 1 d . . .
C15 C 0.10892(12) 0.53495(14) 0.11732(16) 0.0633(6) Uani 1 1 d . . .
H15A H 0.1252 0.4795 0.1082 0.076 Uiso 1 1 calc R . .
H15B H 0.0709 0.5329 0.1626 0.076 Uiso 1 1 calc R . .
C16 C 0.07704(12) 0.53472(13) -0.10223(17) 0.0613(6) Uani 1 1 d . . .
H16A H 0.0951 0.4827 -0.1112 0.074 Uiso 1 1 calc R . .
C3 C 0.43059(13) 0.50455(14) 0.1080(2) 0.0657(6) Uani 1 1 d . . .
H3A H 0.4236 0.5172 0.0291 0.079 Uiso 1 1 calc R . .
C4 C 0.37043(13) 0.63051(12) 0.1640(2) 0.0659(6) Uani 1 1 d . . .
H4B H 0.3614 0.6425 0.0812 0.079 Uiso 1 1 calc R . .
H4C H 0.4019 0.6731 0.2049 0.079 Uiso 1 1 calc R . .
C18 C 0.02921(12) 0.65068(14) -0.1377(2) 0.0729(7) Uani 1 1 d . . .
H18A H 0.0072 0.6963 -0.1778 0.088 Uiso 1 1 calc R . .
C12 C 0.18506(14) 0.65996(15) 0.6136(2) 0.0684(7) Uani 1 1 d . . .
H12B H 0.1345 0.6686 0.5956 0.082 Uiso 1 1 calc R . .
C2 C 0.46206(13) 0.44486(15) 0.2703(2) 0.0728(7) Uani 1 1 d . . .
H2A H 0.4815 0.4066 0.3271 0.087 Uiso 1 1 calc R . .
C14 C 0.22395(17) 0.62049(14) 0.7076(2) 0.0706(7) Uani 1 1 d . . .
H14A H 0.2039 0.5971 0.7662 0.085 Uiso 1 1 calc R . .
C1 C 0.42885(13) 0.51417(15) 0.2908(2) 0.0733(7) Uani 1 1 d . . .
H1B H 0.4214 0.5326 0.3624 0.088 Uiso 1 1 calc R . .
O1W O 0.53946(8) 0.20391(9) 0.98045(12) 0.0721(4) Uani 1 1 d . . .
O2W O 0.58169(9) 0.34602(10) 0.11064(13) 0.0866(5) Uani 1 1 d . . .

loop_
_atom_site_aniso_label
_atom_site_aniso_U_11
_atom_site_aniso_U_22
_atom_site_aniso_U_33
_atom_site_aniso_U_23
_atom_site_aniso_U_13
_atom_site_aniso_U_12
N9 0.0445(11) 0.0479(9) 0.0479(8) -0.0013(7) 0.0072(8) 0.0032(8)
C26 0.0441(13) 0.0493(11) 0.0460(10) 0.0022(8) -0.0018(9) -0.0044(9)
N8 0.0465(11) 0.0613(10) 0.0419(8) -0.0022(7) 0.0042(7) -0.0065(8)
C25 0.0439(13) 0.0452(10) 0.0464(10) 0.0026(8) 0.0103(9) -0.0013(9)
C27 0.0486(14) 0.0431(10) 0.0418(9) 0.0028(7) 0.0047(9) 0.0023(9)
C23 0.0427(14) 0.0583(12) 0.0399(9) 0.0031(8) 0.0057(9) -0.0047(10)
N11 0.0568(12) 0.0524(9) 0.0426(8) -0.0065(7) 0.0055(8) 0.0038(8)
N7 0.0585(13) 0.0707(12) 0.0542(10) 0.0008(9) 0.0047(9) -0.0007(9)
C30 0.0513(15) 0.0703(13) 0.0518(11) 0.0019(10) 0.0020(11) -0.0014(11)
C28 0.0447(13) 0.0539(11) 0.0425(10) 0.0033(8) 0.0064(9) 0.0040(9)
C22 0.0492(14) 0.0795(14) 0.0438(10) 0.0052(10) 0.0034(9) -0.0126(11)
C33 0.0684(16) 0.0477(11) 0.0465(10) -0.0043(8) 0.0036(10) -0.0003(10)
C24 0.0558(15) 0.0501(11) 0.0430(10) -0.0050(8) 0.0078(10) -0.0070(10)
C32 0.0710(18) 0.0685(14) 0.0515(12) 0.0052(10) 0.0147(12) 0.0091(12)
N10 0.0570(13) 0.0785(12) 0.0675(11) 0.0104(10) 0.0113(10) -0.0033(10)
C35 0.0669(17) 0.0721(14) 0.0547(12) -0.0107(11) -0.0039(11) 0.0059(11)
C29 0.0557(15) 0.0489(11) 0.0618(12) 0.0048(9) 0.0149(11) 0.0022(10)
C20 0.0696(17) 0.0759(15) 0.0441(11) -0.0056(10) 0.0114(11) -0.0076(12)
C21 0.0526(15) 0.0710(14) 0.0508(11) -0.0061(10) 0.0072(10) 0.0045(11)
N12 0.1026(19) 0.0856(14) 0.0526(11) -0.0017(10) -0.0003(12) 0.0217(13)
C19 0.0696(17) 0.0606(13) 0.0493(11) -0.0098(10) 0.0108(11) -0.0020(11)
C31 0.0642(16) 0.0692(14) 0.0455(11) -0.0044(10) -0.0010(11) -0.0022(12)
C34 0.0744(19) 0.0773(16) 0.0642(14) -0.0013(12) 0.0200(13) -0.0084(13)
C36 0.123(3) 0.0706(16) 0.0603(14) 0.0053(12) 0.0347(16) 0.0116(16)
N5 0.0474(11) 0.0522(9) 0.0483(9) -0.0040(7) -0.0014(7) -0.0092(8)
C7 0.0498(15) 0.0462(11) 0.0444(10) -0.0017(8) -0.0006(10) 0.0070(9)
N3 0.0512(12) 0.0614(10) 0.0480(9) -0.0159(8) 0.0045(9) 0.0024(9)
C5 0.0381(14) 0.0440(10) 0.0576(11) 0.0100(9) 0.0106(10) -0.0001(9)
C9 0.0407(14) 0.0526(11) 0.0407(9) 0.0018(8) 0.0066(9) -0.0113(9)
C10 0.0576(16) 0.0477(11) 0.0436(10) -0.0028(8) 0.0096(10) -0.0021(10)
C8 0.0462(14) 0.0568(11) 0.0433(10) 0.0056(8) 0.0081(9) 0.0006(9)
N2 0.0448(12) 0.0580(10) 0.0651(10) 0.0158(9) 0.0167(9) 0.0044(8)
C6 0.0499(15) 0.0433(10) 0.0541(11) 0.0010(8) -0.0104(10) -0.0048(9)
N4 0.0708(16) 0.0650(11) 0.0529(10) -0.0061(8) 0.0034(10) -0.0054(10)
N6 0.0822(15) 0.0813(13) 0.0542(10) 0.0011(10) -0.0046(10) 0.0027(11)
C13 0.0481(15) 0.0616(12) 0.0550(12) -0.0092(10) 0.0069(11) -0.0016(10)
C11 0.094(2) 0.0600(13) 0.0525(12) -0.0092(10) -0.0015(11) 0.0178(12)
C17 0.0692(17) 0.0606(14) 0.0729(15) -0.0155(11) 0.0009(12) 0.0056(12)
N1 0.0684(14) 0.0615(11) 0.0806(13) 0.0052(10) 0.0107(11) 0.0071(10)
C15 0.0642(16) 0.0711(13) 0.0493(11) 0.0039(10) -0.0003(10) -0.0245(11)
C16 0.0614(15) 0.0618(13) 0.0556(12) -0.0081(10) 0.0009(11) 0.0031(11)
C3 0.0641(17) 0.0671(14) 0.0642(13) 0.0078(11) 0.0095(12) 0.0033(12)
C4 0.0542(16) 0.0548(12) 0.0890(15) 0.0188(11) 0.0159(13) 0.0026(10)
C18 0.0674(17) 0.0609(14) 0.0781(15) 0.0057(12) -0.0128(13) 0.0018(12)
C12 0.0485(16) 0.0822(16) 0.0743(15) -0.0285(13) 0.0127(14) -0.0127(13)
C2 0.0664(18) 0.0704(16) 0.0819(17) 0.0294(12) 0.0167(13) 0.0114(12)
C14 0.080(2) 0.0718(15) 0.0653(14) -0.0174(12) 0.0264(15) -0.0223(13)
C1 0.0766(19) 0.0816(17) 0.0660(14) 0.0235(12) 0.0249(13) 0.0175(14)
O1W 0.0699(12) 0.0707(10) 0.0742(9) 0.0049(8) 0.0118(8) 0.0069(8)
O2W 0.0891(13) 0.0935(12) 0.0667(9) -0.0192(8) -0.0074(8) 0.0238(9)

loop_
_atom_type_symbol
_atom_type_description
_atom_type_scat_dispersion_real
_atom_type_scat_dispersion_imag
_atom_type_scat_source
C C 0.0033 0.0016 'International Tables Vol C Tables 4.2.6.8 and 6.1.1.4'
H H 0.0000 0.0000 'International Tables Vol C Tables 4.2.6.8 and 6.1.1.4'
N N 0.0061 0.0033 'International Tables Vol C Tables 4.2.6.8 and 6.1.1.4'
O O 0.0106 0.0060 'International Tables Vol C Tables 4.2.6.8 and 6.1.1.4'

loop_
_geom_angle_atom_site_label_1
_geom_angle_atom_site_label_2
_geom_angle_atom_site_label_3
_geom_angle
_geom_angle_site_symmetry_1
_geom_angle_site_symmetry_3
_geom_angle_publ_flag
C30 N9 C31 106.11(18) . . ?
C30 N9 C29 126.01(16) . . ?
C31 N9 C29 127.87(18) . . ?
C27 C26 C25 121.60(17) . . ?
C21 N8 C19 106.62(16) . . ?
C21 N8 C22 126.44(18) . . ?
C19 N8 C22 126.89(17) . . ?
C26 C25 C24 118.32(18) . . ?
C26 C25 C29 120.75(17) . . ?
C24 C25 C29 120.92(17) . . ?
C26 C27 C28 118.66(17) . . ?
C26 C27 C33 120.36(17) . . ?
C28 C27 C33 120.96(18) . . ?
C24 C23 C28 118.79(17) . . ?
C24 C23 C22 120.93(18) . . ?
C28 C23 C22 120.25(19) . . ?
C35 N11 C34 106.41(19) . . ?
C35 N11 C33 126.8(2) . . ?
C34 N11 C33 126.62(17) . . ?
C21 N7 C20 104.30(18) . . ?
N10 C30 N9 112.82(18) . . ?
C27 C28 C23 121.16(19) . . ?
N8 C22 C23 112.73(16) . . ?
N11 C33 C27 111.72(15) . . ?
C23 C24 C25 121.45(17) . . ?
C31 C32 N10 110.42(19) . . ?
C30 N10 C32 104.13(19) . . ?
N12 C35 N11 112.7(2) . . ?
N9 C29 C25 112.25(16) . . ?
C19 C20 N7 110.60(18) . . ?
N7 C21 N8 112.25(19) . . ?
C35 N12 C36 104.1(2) . . ?
C20 C19 N8 106.23(19) . . ?
C32 C31 N9 106.51(19) . . ?
C36 C34 N11 105.9(2) . . ?
C34 C36 N12 110.8(2) . . ?
C16 N5 C17 106.01(17) . . ?
C16 N5 C15 127.01(17) . . ?
C17 N5 C15 126.95(18) . . ?
C6 C7 C8 118.62(18) . . ?
C6 C7 C11 119.93(19) . . ?
C8 C7 C11 121.5(2) . . ?
C13 N3 C12 106.9(2) . . ?
C13 N3 C11 127.0(2) . . ?
C12 N3 C11 126.1(2) . . ?
C6 C5 C10 118.3(2) . . ?
C6 C5 C4 120.44(19) . . ?
C10 C5 C4 121.28(19) . . ?
C10 C9 C8 118.99(17) . . ?
C10 C9 C15 120.08(18) . . ?
C8 C9 C15 120.9(2) . . ?
C9 C10 C5 121.29(18) . . ?
C7 C8 C9 121.0(2) . . ?
C3 N2 C1 106.35(17) . . ?
C3 N2 C4 127.22(18) . . ?
C1 N2 C4 126.4(2) . . ?
C7 C6 C5 121.78(18) . . ?
C13 N4 C14 104.82(19) . . ?
C16 N6 C18 104.09(17) . . ?
N4 C13 N3 111.7(2) . . ?
N3 C11 C7 112.87(16) . . ?
C18 C17 N5 106.2(2) . . ?
C3 N1 C2 103.8(2) . . ?
N5 C15 C9 111.78(16) . . ?
N6 C16 N5 112.47(19) . . ?
N1 C3 N2 113.0(2) . . ?
N2 C4 C5 112.13(17) . . ?
C17 C18 N6 111.2(2) . . ?
C14 C12 N3 106.2(2) . . ?
C1 C2 N1 110.7(2) . . ?
C12 C14 N4 110.3(2) . . ?
C2 C1 N2 106.2(2) . . ?

loop_
_geom_bond_atom_site_label_1
_geom_bond_atom_site_label_2
_geom_bond_distance
_geom_bond_site_symmetry_2
_geom_bond_publ_flag
N9 C30 1.339(2) . ?
N9 C31 1.357(2) . ?
N9 C29 1.464(2) . ?
C26 C27 1.384(3) . ?
C26 C25 1.385(2) . ?
N8 C21 1.336(2) . ?
N8 C19 1.360(2) . ?
N8 C22 1.470(2) . ?
C25 C24 1.387(3) . ?
C25 C29 1.504(3) . ?
C27 C28 1.385(3) . ?
C27 C33 1.512(2) . ?
C23 C24 1.383(3) . ?
C23 C28 1.386(2) . ?
C23 C22 1.514(3) . ?
N11 C35 1.336(3) . ?
N11 C34 1.357(3) . ?
N11 C33 1.460(2) . ?
N7 C21 1.315(2) . ?
N7 C20 1.365(3) . ?
C30 N10 1.310(3) . ?
C32 C31 1.344(3) . ?
C32 N10 1.366(3) . ?
C35 N12 1.313(3) . ?
C20 C19 1.340(3) . ?
N12 C36 1.356(3) . ?
C34 C36 1.351(3) . ?
N5 C16 1.343(2) . ?
N5 C17 1.358(2) . ?
N5 C15 1.467(2) . ?
C7 C6 1.379(3) . ?
C7 C8 1.382(3) . ?
C7 C11 1.508(3) . ?
N3 C13 1.344(2) . ?
N3 C12 1.358(3) . ?
N3 C11 1.465(3) . ?
C5 C6 1.381(3) . ?
C5 C10 1.391(3) . ?
C5 C4 1.512(3) . ?
C9 C10 1.372(3) . ?
C9 C8 1.389(3) . ?
C9 C15 1.509(3) . ?
N2 C3 1.331(3) . ?
N2 C1 1.361(2) . ?
N2 C4 1.459(2) . ?
N4 C13 1.316(3) . ?
N4 C14 1.365(3) . ?
N6 C16 1.310(2) . ?
N6 C18 1.355(3) . ?
C17 C18 1.336(3) . ?
N1 C3 1.309(3) . ?
N1 C2 1.371(3) . ?
C12 C14 1.348(3) . ?
C2 C1 1.338(3) . ?
